data_1502578
loop_
_publ_author_name
'Mondal, Sujit'
'Yadav, Ram Naresh'
'Ghosh, Subrata'

_publ_section_title
;
 Influence of diene substituent position on the stereochemical outcome in
 IMDA reaction of decatrienones. An asymmetric synthesis of
 C10-epi-dihydro-epi-deoxy arteannuin B.
;
_journal_issue 22
_journal_name_full 'Organic letters'
_journal_page_first 6078
_journal_page_last 6081
_journal_paper_doi 10.1021/ol202562w
_journal_volume 13
_journal_year 2011
_chemical_absolute_configuration syn
_chemical_formula_sum 'C15 H24 O3'
_chemical_formula_weight 252.34
_chemical_name_systematic
; 
 ? 
;
_space_group_IT_number 4
_symmetry_cell_setting monoclinic
_symmetry_space_group_name_Hall 'P 2yb'
_symmetry_space_group_name_H-M 'P 1 21 1'
_atom_sites_solution_hydrogens geom
_atom_sites_solution_primary direct
_atom_sites_solution_secondary difmap
_audit_creation_method SHELXL-97
_cell_angle_alpha 90.00
_cell_angle_beta 112.782(6)
_cell_angle_gamma 90.00
_cell_formula_units_Z 2
_cell_length_a 8.672(3)
_cell_length_b 9.491(3)
_cell_length_c 9.253(3)
_cell_measurement_temperature 150(2)
_cell_volume 702.2(4)
_computing_cell_refinement 'Bruker Apex II'
_computing_data_collection 'Bruker Apex II'
_computing_data_reduction SAINT
_computing_molecular_graphics 'Mercury 2.3'
_computing_publication_material Shelxl-97
_computing_structure_refinement 'SHELXL-97 (Sheldrick, 1997)'
_computing_structure_solution 'SHELXS-97 (Sheldrick, 1990)'
_diffrn_ambient_temperature 150(2)
_diffrn_detector_area_resol_mean 3
_diffrn_measured_fraction_theta_full 0.999
_diffrn_measured_fraction_theta_max 0.999
_diffrn_measurement_device_type 'Bruker Apex II'
_diffrn_measurement_method 'Phi-Omega scan'
_diffrn_radiation_monochromator graphite
_diffrn_radiation_source 'fine-focus sealed tube'
_diffrn_radiation_type MoK\a
_diffrn_radiation_wavelength 0.71073
_diffrn_reflns_av_R_equivalents 0.0207
_diffrn_reflns_av_sigmaI/netI 0.0240
_diffrn_reflns_limit_h_max 10
_diffrn_reflns_limit_h_min -10
_diffrn_reflns_limit_k_max 11
_diffrn_reflns_limit_k_min -11
_diffrn_reflns_limit_l_max 10
_diffrn_reflns_limit_l_min -11
_diffrn_reflns_number 6629
_diffrn_reflns_theta_full 24.99
_diffrn_reflns_theta_max 24.99
_diffrn_reflns_theta_min 2.39
_exptl_absorpt_coefficient_mu 0.081
_exptl_absorpt_correction_T_max 0.9935
_exptl_absorpt_correction_T_min 0.9776
_exptl_absorpt_correction_type multi-scan
_exptl_absorpt_process_details sadabs
_exptl_crystal_colour colorless
_exptl_crystal_density_diffrn 1.193
_exptl_crystal_density_method 'not measured'
_exptl_crystal_description plate
_exptl_crystal_F_000 276
_exptl_crystal_size_max 0.28
_exptl_crystal_size_mid 0.18
_exptl_crystal_size_min 0.08
_refine_diff_density_max 0.110
_refine_diff_density_min -0.144
_refine_diff_density_rms 0.039
_refine_ls_abs_structure_details 'Flack H D (1983), Acta Cryst. A39, 876-881'
_refine_ls_abs_structure_Flack -0.1(10)
_refine_ls_extinction_method none
_refine_ls_goodness_of_fit_ref 1.024
_refine_ls_hydrogen_treatment constr
_refine_ls_matrix_type full
_refine_ls_number_parameters 167
_refine_ls_number_reflns 2474
_refine_ls_number_restraints 1
_refine_ls_restrained_S_all 1.024
_refine_ls_R_factor_all 0.0352
_refine_ls_R_factor_gt 0.0316
_refine_ls_shift/su_max 0.000
_refine_ls_shift/su_mean 0.000
_refine_ls_structure_factor_coef Fsqd
_refine_ls_weighting_details 'calc w=1/[\s^2^(Fo^2^)+(0.0426P)^2^+0.0617P] where P=(Fo^2^+2Fc^2^)/3'
_refine_ls_weighting_scheme calc
_refine_ls_wR_factor_gt 0.0779
_refine_ls_wR_factor_ref 0.0803
_reflns_number_gt 2275
_reflns_number_total 2474
_reflns_threshold_expression >2sigma(I)
_cod_data_source_file ol202562w_si_003.cif
_cod_data_source_block 39_naresh56_0m
_cod_original_sg_symbol_H-M P2(1)
_cod_database_code 1502578

loop_
_symmetry_equiv_pos_as_xyz
'x, y, z'
'-x, y+1/2, -z'

loop_
_atom_site_label
_atom_site_type_symbol
_atom_site_fract_x
_atom_site_fract_y
_atom_site_fract_z
_atom_site_U_iso_or_equiv
_atom_site_adp_type
_atom_site_occupancy
_atom_site_symmetry_multiplicity
_atom_site_calc_flag
_atom_site_refinement_flags
O1 O 0.45488(13) 0.74661(10) 0.23211(12) 0.0411(3) Uani 1 1 d .
O2 O 0.28186(17) 0.57284(13) 0.11060(16) 0.0623(4) Uani 1 1 d .
O3 O 0.56434(15) 0.84141(14) 0.00090(13) 0.0559(3) Uani 1 1 d .
H3 H 0.5953 0.8856 -0.0591 0.084 Uiso 1 1 calc R
C1 C 0.6146(2) 0.91449(18) 0.14728(17) 0.0423(4) Uani 1 1 d .
H1 H 0.6190 1.0148 0.1241 0.051 Uiso 1 1 calc R
C2 C 0.47794(19) 0.89805(14) 0.21171(17) 0.0351(3) Uani 1 1 d .
C3 C 0.53171(18) 0.97264(16) 0.37004(17) 0.0383(3) Uani 1 1 d .
H3A H 0.5482 1.0711 0.3473 0.046 Uiso 1 1 calc R
C4 C 0.3982(2) 0.97908(18) 0.44282(19) 0.0442(4) Uani 1 1 d .
H4 H 0.4230 1.0633 0.5092 0.053 Uiso 1 1 calc R
C5 C 0.2222(2) 0.9993(2) 0.3170(2) 0.0574(5) Uani 1 1 d .
H5A H 0.1637 0.9098 0.2986 0.069 Uiso 1 1 calc R
H5B H 0.1614 1.0648 0.3559 0.069 Uiso 1 1 calc R
C6 C 0.2214(2) 1.0542(2) 0.1627(2) 0.0547(4) Uani 1 1 d .
H6A H 0.2792 1.1439 0.1799 0.066 Uiso 1 1 calc R
H6B H 0.1069 1.0693 0.0901 0.066 Uiso 1 1 calc R
C7 C 0.3065(2) 0.95036(17) 0.09120(19) 0.0423(4) Uani 1 1 d .
H7 H 0.3245 0.9970 0.0045 0.051 Uiso 1 1 calc R
C8 C 0.20459(19) 0.8153(2) 0.02891(19) 0.0482(4) Uani 1 1 d .
H8 H 0.1049 0.8195 0.0542 0.058 Uiso 1 1 calc R
C9 C 0.3129(2) 0.69791(18) 0.12207(18) 0.0437(4) Uani 1 1 d .
C10 C 0.7909(2) 0.8724(2) 0.2582(2) 0.0515(4) Uani 1 1 d .
H10 H 0.8675 0.9086 0.2121 0.062 Uiso 1 1 calc R
C11 C 0.8351(2) 0.9481(2) 0.4156(2) 0.0558(5) Uani 1 1 d .
H11A H 0.9425 0.9143 0.4889 0.067 Uiso 1 1 calc R
H11B H 0.8454 1.0483 0.4009 0.067 Uiso 1 1 calc R
C12 C 0.7037(2) 0.9240(2) 0.4841(2) 0.0491(4) Uani 1 1 d .
H12A H 0.7343 0.9756 0.5818 0.059 Uiso 1 1 calc R
H12B H 0.6993 0.8247 0.5066 0.059 Uiso 1 1 calc R
C13 C 0.1471(3) 0.7915(3) -0.1480(2) 0.0725(6) Uani 1 1 d .
H13A H 0.2419 0.7960 -0.1771 0.109 Uiso 1 1 calc R
H13B H 0.0679 0.8631 -0.2030 0.109 Uiso 1 1 calc R
H13C H 0.0954 0.7005 -0.1746 0.109 Uiso 1 1 calc R
C14 C 0.4008(3) 0.8550(2) 0.5477(2) 0.0658(5) Uani 1 1 d .
H14A H 0.3164 0.8680 0.5897 0.099 Uiso 1 1 calc R
H14B H 0.5086 0.8490 0.6320 0.099 Uiso 1 1 calc R
H14C H 0.3788 0.7695 0.4875 0.099 Uiso 1 1 calc R
C15 C 0.8212(3) 0.7136(2) 0.2788(3) 0.0708(6) Uani 1 1 d .
H15A H 0.7542 0.6747 0.3307 0.106 Uiso 1 1 calc R
H15B H 0.9373 0.6962 0.3407 0.106 Uiso 1 1 calc R
H15C H 0.7913 0.6701 0.1779 0.106 Uiso 1 1 calc R

loop_
_atom_site_aniso_label
_atom_site_aniso_U_11
_atom_site_aniso_U_22
_atom_site_aniso_U_33
_atom_site_aniso_U_23
_atom_site_aniso_U_13
_atom_site_aniso_U_12
O1 0.0491(6) 0.0346(6) 0.0397(6) 0.0013(5) 0.0172(5) -0.0024(5)
O2 0.0815(9) 0.0451(7) 0.0661(8) -0.0122(6) 0.0350(7) -0.0204(7)
O3 0.0595(7) 0.0727(9) 0.0394(6) -0.0116(6) 0.0234(6) -0.0100(6)
C1 0.0468(9) 0.0463(9) 0.0360(8) -0.0041(7) 0.0185(7) -0.0063(7)
C2 0.0390(8) 0.0300(8) 0.0356(8) 0.0026(6) 0.0137(7) -0.0021(6)
C3 0.0448(8) 0.0349(7) 0.0367(8) -0.0032(6) 0.0176(7) -0.0020(7)
C4 0.0530(9) 0.0420(8) 0.0419(9) -0.0034(7) 0.0232(7) 0.0021(7)
C5 0.0519(10) 0.0656(13) 0.0617(11) -0.0048(9) 0.0294(9) 0.0090(9)
C6 0.0506(10) 0.0520(10) 0.0556(10) 0.0031(8) 0.0142(8) 0.0110(8)
C7 0.0419(9) 0.0453(9) 0.0385(8) 0.0045(7) 0.0144(7) -0.0023(7)
C8 0.0427(8) 0.0573(10) 0.0438(9) -0.0049(8) 0.0157(7) -0.0085(8)
C9 0.0533(9) 0.0451(9) 0.0392(9) -0.0095(7) 0.0251(7) -0.0121(7)
C10 0.0394(9) 0.0674(12) 0.0490(9) -0.0072(8) 0.0187(7) -0.0031(8)
C11 0.0405(9) 0.0727(13) 0.0483(10) -0.0102(9) 0.0109(8) -0.0069(8)
C12 0.0493(10) 0.0571(10) 0.0363(8) -0.0068(7) 0.0114(7) -0.0010(8)
C13 0.0716(12) 0.0856(16) 0.0444(11) -0.0067(10) 0.0051(9) -0.0172(11)
C14 0.0821(14) 0.0675(13) 0.0641(12) 0.0125(10) 0.0460(11) 0.0058(10)
C15 0.0584(11) 0.0762(14) 0.0708(14) -0.0112(11) 0.0173(10) 0.0181(11)

loop_
_atom_type_symbol
_atom_type_description
_atom_type_scat_dispersion_real
_atom_type_scat_dispersion_imag
_atom_type_scat_source
C C 0.0033 0.0016 'International Tables Vol C Tables 4.2.6.8 and 6.1.1.4'
H H 0.0000 0.0000 'International Tables Vol C Tables 4.2.6.8 and 6.1.1.4'
O O 0.0106 0.0060 'International Tables Vol C Tables 4.2.6.8 and 6.1.1.4'

loop_
_geom_angle_atom_site_label_1
_geom_angle_atom_site_label_2
_geom_angle_atom_site_label_3
_geom_angle
C9 O1 C2 111.68(12)
C1 O3 H3 109.5
O3 C1 C2 108.77(12)
O3 C1 C10 111.59(14)
C2 C1 C10 115.92(13)
O3 C1 H1 106.7
C2 C1 H1 106.7
C10 C1 H1 106.7
O1 C2 C1 108.31(12)
O1 C2 C3 109.59(12)
C1 C2 C3 109.39(12)
O1 C2 C7 105.31(12)
C1 C2 C7 111.02(12)
C3 C2 C7 113.06(12)
C12 C3 C2 112.11(12)
C12 C3 C4 113.93(13)
C2 C3 C4 115.65(13)
C12 C3 H3A 104.6
C2 C3 H3A 104.6
C4 C3 H3A 104.6
C14 C4 C5 110.22(16)
C14 C4 C3 114.72(14)
C5 C4 C3 111.54(14)
C14 C4 H4 106.6
C5 C4 H4 106.6
C3 C4 H4 106.6
C6 C5 C4 113.46(15)
C6 C5 H5A 108.9
C4 C5 H5A 108.9
C6 C5 H5B 108.9
C4 C5 H5B 108.9
H5A C5 H5B 107.7
C5 C6 C7 111.06(15)
C5 C6 H6A 109.4
C7 C6 H6A 109.4
C5 C6 H6B 109.4
C7 C6 H6B 109.4
H6A C6 H6B 108.0
C6 C7 C8 113.36(15)
C6 C7 C2 112.58(13)
C8 C7 C2 104.70(13)
C6 C7 H7 108.7
C8 C7 H7 108.7
C2 C7 H7 108.7
C9 C8 C13 112.21(16)
C9 C8 C7 105.26(12)
C13 C8 C7 115.18(16)
C9 C8 H8 108.0
C13 C8 H8 108.0
C7 C8 H8 108.0
O2 C9 O1 120.79(16)
O2 C9 C8 127.54(16)
O1 C9 C8 111.61(14)
C1 C10 C15 114.85(15)
C1 C10 C11 109.45(14)
C15 C10 C11 112.05(17)
C1 C10 H10 106.7
C15 C10 H10 106.7
C11 C10 H10 106.7
C12 C11 C10 111.92(14)
C12 C11 H11A 109.2
C10 C11 H11A 109.2
C12 C11 H11B 109.2
C10 C11 H11B 109.2
H11A C11 H11B 107.9
C11 C12 C3 110.83(14)
C11 C12 H12A 109.5
C3 C12 H12A 109.5
C11 C12 H12B 109.5
C3 C12 H12B 109.5
H12A C12 H12B 108.1
C8 C13 H13A 109.5
C8 C13 H13B 109.5
H13A C13 H13B 109.5
C8 C13 H13C 109.5
H13A C13 H13C 109.5
H13B C13 H13C 109.5
C4 C14 H14A 109.5
C4 C14 H14B 109.5
H14A C14 H14B 109.5
C4 C14 H14C 109.5
H14A C14 H14C 109.5
H14B C14 H14C 109.5
C10 C15 H15A 109.5
C10 C15 H15B 109.5
H15A C15 H15B 109.5
C10 C15 H15C 109.5
H15A C15 H15C 109.5
H15B C15 H15C 109.5

loop_
_geom_bond_atom_site_label_1
_geom_bond_atom_site_label_2
_geom_bond_distance
O1 C9 1.3397(19)
O1 C2 1.4734(17)
O2 C9 1.213(2)
O3 C1 1.4312(19)
O3 H3 0.8200
C1 C2 1.527(2)
C1 C10 1.528(2)
C1 H1 0.9800
C2 C3 1.528(2)
C2 C7 1.554(2)
C3 C12 1.527(2)
C3 C4 1.549(2)
C3 H3A 0.9800
C4 C14 1.521(3)
C4 C5 1.532(2)
C4 H4 0.9800
C5 C6 1.518(3)
C5 H5A 0.9700
C5 H5B 0.9700
C6 C7 1.527(3)
C6 H6A 0.9700
C6 H6B 0.9700
C7 C8 1.537(2)
C7 H7 0.9800
C8 C9 1.496(3)
C8 C13 1.532(3)
C8 H8 0.9800
C10 C15 1.530(3)
C10 C11 1.533(3)
C10 H10 0.9800
C11 C12 1.521(3)
C11 H11A 0.9700
C11 H11B 0.9700
C12 H12A 0.9700
C12 H12B 0.9700
C13 H13A 0.9600
C13 H13B 0.9600
C13 H13C 0.9600
C14 H14A 0.9600
C14 H14B 0.9600
C14 H14C 0.9600
C15 H15A 0.9600
C15 H15B 0.9600
C15 H15C 0.9600

loop_
_geom_hbond_atom_site_label_D
_geom_hbond_atom_site_label_H
_geom_hbond_atom_site_label_A
_geom_hbond_distance_DH
_geom_hbond_distance_HA
_geom_hbond_distance_DA
_geom_hbond_angle_DHA
_geom_hbond_site_symmetry_A
O3 H3 O2 0.82 2.22 2.9554(19) 150.1 2_655
